data_7222297
loop_
_publ_author_name
'Zhang, Jingcheng'
'Zhang, Tianci'
'Yu, Dongbo'
'Xiao, Kesong'
'Hong, Yu'

_publ_section_title
;
 Transition from ZIF-L-Co to ZIF-67: a new insight into the structural
 evolution of zeolitic imidazolate frameworks (ZIFs) in aqueous systems
;
_journal_issue 43
_journal_name_full CrystEngComm
_journal_page_first 8212
_journal_paper_doi 10.1039/C5CE01531F
_journal_volume 17
_journal_year 2015
_chemical_formula_sum 'C250.33 H239.03 Co24 N125.16 O93.65'
_space_group_crystal_system orthorhombic
_space_group_IT_number 64
_space_group_name_Hall '-C 2ac 2'
_space_group_name_H-M_alt 'C m c e'
_audit_creation_date 'Tuesday, September 08, 2015 05:19p'
_audit_creation_method 'MDI Jade 7'
_cell_angle_alpha 90.0
_cell_angle_beta 90.0
_cell_angle_gamma 90.0
_cell_formula_units_Z 1
_cell_length_a 24.11298
_cell_length_b 16.94684
_cell_length_c 19.73992
_cell_volume 8066.497
_cod_data_source_file c5ce01531f2.cif
_cod_data_source_block cif
_cod_depositor_comments
;
 Changing the space group from 'P m c b' to 'C m c e' after consulting the
 original publication.

 Antanas Vaitkus,
 2018-08-02

The following automatic conversions were performed:

'_symmetry_cell_setting' value 'Orthorhombic' changed to
'orthorhombic' according to
/usr/data/users/saulius/crontab/automatic-downloads/rss-feeds/RSC/lib/dictionaries/cif_core.dic
dictionary named 'cif_core.dic' version 2.4.2 from 2011-04-26.

Automatic conversion script
Id: cif_fix_values 3271 2015-04-21 07:52:19Z andrius 

 Adding full bibliography for 7222297.cif.
;
_cod_original_cell_volume 8066.5
_cod_original_sg_symbol_H-M Cmca
_cod_original_formula_sum 'Co24 N125.16 C250.33 O93.65 H239.03'
_cod_database_code 7222297

loop_
_space_group_symop_id
_space_group_symop_operation_xyz
1 x,y,z
2 -x+1/2,-y,z+1/2
3 x,-y,-z
4 -x+1/2,y,-z+1/2
5 -x,-y,-z
6 x+1/2,y,-z+1/2
7 -x,y,z
8 x+1/2,-y,z+1/2
9 x+1/2,y+1/2,z
10 -x,-y+1/2,z+1/2
11 x+1/2,-y+1/2,-z
12 -x,y+1/2,-z+1/2
13 -x+1/2,-y+1/2,-z
14 x,y+1/2,-z+1/2
15 -x+1/2,y+1/2,z
16 x,-y+1/2,z+1/2

loop_
_atom_site_label
_atom_site_type_symbol
_atom_site_symmetry_multiplicity
_atom_site_occupancy
_atom_site_fract_x
_atom_site_fract_y
_atom_site_fract_z
_atom_site_B_iso_or_equiv
_atom_site_thermal_displace_type
Co1 Co 8 1.0 0.25 0.05545 0.25 4.07 Biso
Co2 Co 16 1.0 0.12592 0.3076 0.10051 4.07 Biso
C11 C 16 1.0 0.19263 0.18502 0.16932 5.74 Biso
C12 C 16 1.0 0.10714 0.17416 0.20478 5.74 Biso
C13 C 16 1.0 0.13661 0.11147 0.22875 5.74 Biso
C14 C 16 1.0 0.24474 0.21976 0.14063 5.74 Biso
N15 N 16 1.0 0.14276 0.21979 0.16594 5.74 Biso
N16 N 16 1.0 0.19156 0.12219 0.21025 5.74 Biso
H12 H 16 1.0 0.06983 0.18443 0.21302 6.88 Biso
H13 H 16 1.0 0.12237 0.06929 0.25308 6.88 Biso
H14A H 16 1.0 0.24039 0.22731 0.09268 8.6 Biso
H14B H 16 1.0 0.25191 0.26936 0.16196 8.6 Biso
H14C H 16 1.0 0.27528 0.18487 0.14887 8.6 Biso
C21 C 16 1.0 0.18713 -0.07037 0.32095 5.74 Biso
C22 C 16 1.0 0.20822 -0.06304 0.42842 5.74 Biso
C23 C 16 1.0 0.2367 -0.00556 0.39479 5.74 Biso
C24 C 16 1.0 0.1604 -0.09494 0.25561 5.74 Biso
N25 N 16 1.0 0.17585 -0.10299 0.38131 5.74 Biso
N26 N 16 1.0 0.22012 -0.00764 0.32729 5.74 Biso
H22 H 16 1.0 0.21015 -0.07357 0.47463 6.88 Biso
H23 H 16 1.0 0.26246 0.0287 0.41365 6.88 Biso
H24A H 16 1.0 0.16835 -0.14925 0.24712 8.6 Biso
H24B H 16 1.0 0.12097 -0.08767 0.25876 8.6 Biso
H24C H 16 1.0 0.17476 -0.06363 0.21915 8.6 Biso
C31 C 8 1.0 0.0 0.29368 0.09588 5.74 Biso
C32 C 16 1.0 0.0285 0.41024 0.12636 5.74 Biso
C34 C 8 1.0 0.0 0.21208 0.06806 5.74 Biso
N35 N 16 1.0 0.0461 0.3344 0.11114 5.74 Biso
H32 H 16 1.0 0.05126 0.45317 0.13498 6.88 Biso
H34A H 16 0.5 0.01951 0.21126 0.02562 8.6 Biso
H34B H 16 0.5 0.01804 0.17751 0.09955 8.6 Biso
H34C H 16 0.5 -0.03755 0.19506 0.06113 8.6 Biso
C41 C 16 1.0 0.10948 0.30187 -0.05354 5.74 Biso
C42 C 16 1.0 0.14144 0.19848 -0.00108 5.74 Biso
C43 C 16 1.0 0.12925 0.17782 -0.06644 5.74 Biso
C44 C 16 1.0 0.09124 0.38428 -0.06776 5.74 Biso
N45 N 16 1.0 0.13313 0.27897 0.0046 5.74 Biso
N46 N 16 1.0 0.11474 0.24625 -0.10076 5.74 Biso
H42 H 16 1.0 0.15312 0.16489 0.03323 6.88 Biso
H43 H 16 1.0 0.12955 0.12843 -0.08417 6.88 Biso
H44A H 16 1.0 0.10694 0.42031 -0.03563 8.6 Biso
H44B H 16 1.0 0.10282 0.39849 -0.11269 8.6 Biso
H44C H 16 1.0 0.05149 0.38625 -0.06501 8.6 Biso
H46 H 16 0.588 0.1101 0.25159 -0.14375 6.88 Biso
C51 C 8 0.822 0.0 0.25936 0.30836 5.74 Biso
C52 C 16 0.822 0.0284 0.38084 0.31467 5.74 Biso
C54 C 8 0.822 0.0 0.17143 0.30807 5.74 Biso
N55 N 16 0.822 0.0455 0.30372 0.30342 5.74 Biso
H52 H 16 0.822 0.05131 0.42414 0.32099 6.88 Biso
H55 H 16 0.411 0.07869 0.28792 0.29499 6.88 Biso
H54A H 16 0.411 0.0329 0.1511 0.3296 8.6 Biso
H54C H 8 0.411 0.0 0.15413 0.26176 8.6 Biso
O11 O-2 16 0.5 0.0322 -0.013 0.0579 7.96 Biso
O16 O-2 16 0.353 0.1061 0.5076 0.4466 7.96 Biso
